data_4080542
loop_
_publ_author_name
'Mahdi, Tayseer'
'del Castillo, Jon Nathaniel'
'Stephan, Douglas W.'

_publ_section_title
;
 Metal-Free Hydrogenation ofN-Based Heterocycles
;
_journal_issue 6
_journal_name_full Organometallics
_journal_page_first 1971
_journal_paper_doi 10.1021/om4000727
_journal_volume 32
_journal_year 2013
_chemical_formula_sum 'C28 H21 B F15 N'
_chemical_formula_weight 667.27
_chemical_name_systematic
; 
 ? 
;
_space_group_IT_number 2
_symmetry_space_group_name_Hall '-P 1'
_symmetry_space_group_name_H-M 'P -1'
_atom_sites_solution_hydrogens geom
_atom_sites_solution_primary direct
_atom_sites_solution_secondary difmap
_audit_creation_method SHELXL-97
_cell_angle_alpha 75.929(5)
_cell_angle_beta 80.009(6)
_cell_angle_gamma 76.629(5)
_cell_formula_units_Z 2
_cell_length_a 9.5967(15)
_cell_length_b 10.8364(15)
_cell_length_c 14.143(2)
_cell_measurement_temperature 150(2)
_cell_volume 1377.2(3)
_computing_structure_refinement 'SHELXL-97 (Sheldrick, 2008)'
_computing_structure_solution 'SHELXS-97 (Sheldrick, 2008)'
_diffrn_ambient_temperature 150(2)
_diffrn_measured_fraction_theta_full 0.976
_diffrn_measured_fraction_theta_max 0.976
_diffrn_radiation_monochromator graphite
_diffrn_radiation_source 'fine-focus sealed tube'
_diffrn_radiation_type MoK\a
_diffrn_radiation_wavelength 0.71073
_diffrn_reflns_av_R_equivalents 0.0351
_diffrn_reflns_av_sigmaI/netI 0.0293
_diffrn_reflns_limit_h_max 11
_diffrn_reflns_limit_h_min -11
_diffrn_reflns_limit_k_max 12
_diffrn_reflns_limit_k_min -12
_diffrn_reflns_limit_l_max 16
_diffrn_reflns_limit_l_min -16
_diffrn_reflns_number 16105
_diffrn_reflns_theta_full 25.00
_diffrn_reflns_theta_max 25.00
_diffrn_reflns_theta_min 2.20
_exptl_absorpt_coefficient_mu 0.165
_exptl_crystal_density_diffrn 1.609
_exptl_crystal_density_method 'not measured'
_exptl_crystal_F_000 672
_refine_diff_density_max 0.563
_refine_diff_density_min -0.203
_refine_diff_density_rms 0.051
_refine_ls_extinction_method none
_refine_ls_goodness_of_fit_ref 1.008
_refine_ls_hydrogen_treatment mixed
_refine_ls_matrix_type full
_refine_ls_number_parameters 472
_refine_ls_number_reflns 4743
_refine_ls_number_restraints 0
_refine_ls_restrained_S_all 1.008
_refine_ls_R_factor_all 0.0711
_refine_ls_R_factor_gt 0.0553
_refine_ls_shift/su_max 3.011
_refine_ls_shift/su_mean 0.165
_refine_ls_structure_factor_coef Fsqd
_refine_ls_weighting_details 'calc w=1/[\s^2^(Fo^2^)+(0.0956P)^2^+0.8076P] where P=(Fo^2^+2Fc^2^)/3'
_refine_ls_weighting_scheme calc
_refine_ls_wR_factor_gt 0.1532
_refine_ls_wR_factor_ref 0.1700
_reflns_number_gt 3584
_reflns_number_total 4743
_reflns_threshold_expression >2sigma(I)
_cod_data_source_file om4000727_si_003.cif
_cod_data_source_block tm051_0m
_cod_original_cell_volume 1377.2(4)
_cod_database_code 4080542

loop_
_symmetry_equiv_pos_as_xyz
'x, y, z'
'-x, -y, -z'

loop_
_atom_site_label
_atom_site_type_symbol
_atom_site_fract_x
_atom_site_fract_y
_atom_site_fract_z
_atom_site_U_iso_or_equiv
_atom_site_adp_type
_atom_site_occupancy
_atom_site_symmetry_multiplicity
_atom_site_calc_flag
_atom_site_refinement_flags
F1 F 0.2803(2) 0.84448(16) 0.30933(13) 0.0578(8) Uani 0.97(3) 1 d P
F2 F 0.4159(2) 0.8237(2) 0.46366(15) 0.0738(9) Uani 0.95(3) 1 d P
F3 F 0.4309(2) 0.6067(2) 0.60951(14) 0.0760(9) Uani 0.98(3) 1 d P
F4 F 0.3020(3) 0.4148(2) 0.59961(16) 0.0862(11) Uani 1.00(3) 1 d .
F5 F 0.1661(2) 0.43213(17) 0.44563(15) 0.0676(9) Uani 0.97(3) 1 d P
F6 F 0.11827(19) 0.90820(17) 0.13729(14) 0.0652(8) Uani 0.98(3) 1 d P
F7 F 0.2989(2) 0.9821(2) -0.01941(16) 0.0856(11) Uani 0.97(3) 1 d P
F8 F 0.5376(2) 0.8131(3) -0.07683(15) 0.0802(10) Uani 0.96(3) 1 d P
F9 F 0.59296(19) 0.5680(2) 0.02899(18) 0.0768(10) Uani 0.97(3) 1 d P
F10 F 0.41196(19) 0.48877(17) 0.18777(16) 0.0615(8) Uani 0.95(3) 1 d P
F11 F -0.0456(2) 0.62543(19) 0.14317(14) 0.0649(9) Uani 0.96(3) 1 d P
F12 F -0.3156(2) 0.7536(2) 0.12943(16) 0.0802(10) Uani 0.99(3) 1 d P
F13 F -0.4420(2) 0.9254(2) 0.24578(16) 0.0779(10) Uani 0.97(3) 1 d P
F14 F -0.29143(19) 0.9594(2) 0.38117(15) 0.0742(9) Uani 0.99(3) 1 d P
F15 F -0.02238(18) 0.83397(18) 0.39568(13) 0.0587(8) Uani 0.99(3) 1 d P
N1 N 0.7835(3) 0.7060(3) 0.7708(2) 0.0511(11) Uani 0.95(3) 1 d P
H1A H 0.7941 0.6377 0.7404 0.061 Uiso 0.78(7) 1 calc PR
H1D H 0.7132 0.6952 0.8237 0.061 Uiso 0.80(7) 1 calc PR
C1 C 0.2211(3) 0.6378(3) 0.3676(2) 0.0420(10) Uani 1.00(3) 1 d .
C2 C 0.2863(3) 0.7332(3) 0.3790(2) 0.0458(11) Uani 1.00(3) 1 d .
C3 C 0.3546(3) 0.7261(3) 0.4580(2) 0.0507(12) Uani 1.00(3) 1 d P
C4 C 0.3606(3) 0.6180(3) 0.5325(2) 0.0542(13) Uani 1.00(3) 1 d .
C5 C 0.2951(3) 0.5207(3) 0.5273(2) 0.0575(14) Uani 1.00(3) 1 d .
C6 C 0.2272(3) 0.5327(3) 0.4462(2) 0.0479(12) Uani 1.00(3) 1 d .
C7 C 0.2540(3) 0.6945(3) 0.1706(2) 0.0456(11) Uani 1.00(3) 1 d .
C8 C 0.2335(3) 0.8177(3) 0.1138(2) 0.0480(12) Uani 0.99(3) 1 d P
C9 C 0.3262(3) 0.8599(3) 0.0320(2) 0.0579(13) Uani 1.00(3) 1 d P
C10 C 0.4459(3) 0.7748(4) 0.0035(2) 0.0545(14) Uani 0.96(3) 1 d P
C11 C 0.4734(3) 0.6505(4) 0.0563(3) 0.0585(15) Uani 1.00(3) 1 d .
C12 C 0.3780(3) 0.6136(3) 0.1380(2) 0.0491(12) Uani 1.00(3) 1 d .
C13 C -0.0177(3) 0.7229(3) 0.26946(19) 0.0424(10) Uani 1.00(3) 1 d .
C14 C -0.1019(3) 0.7084(3) 0.2040(2) 0.0498(12) Uani 1.00(3) 1 d .
C15 C -0.2424(3) 0.7743(3) 0.1954(2) 0.0567(13) Uani 1.00(3) 1 d .
C16 C -0.3059(3) 0.8592(3) 0.2545(2) 0.0556(13) Uani 1.00(3) 1 d .
C17 C -0.2297(3) 0.8762(3) 0.3216(2) 0.0529(12) Uani 1.00(3) 1 d .
C18 C -0.0900(3) 0.8095(3) 0.3280(2) 0.0443(11) Uani 1.00(3) 1 d .
C19 C 0.7290(3) 0.8282(3) 0.7003(2) 0.0537(13) Uani 0.97(3) 1 d P
H11A H 0.7055 0.9015 0.7355 0.064 Uiso 1.00(7) 1 calc R
C20 C 0.8483(4) 0.8534(4) 0.6176(2) 0.0643(15) Uani 0.97(3) 1 d P
H5A H 0.8170 0.9383 0.5739 0.077 Uiso 1.00(8) 1 calc R
H5B H 0.8665 0.7857 0.5785 0.077 Uiso 0.94(8) 1 calc PR
C21 C 0.9878(5) 0.8537(4) 0.6548(3) 0.0734(18) Uani 0.93(3) 1 d P
H9A H 1.0633 0.8684 0.5983 0.088 Uiso 0.98(8) 1 calc PR
H9B H 0.9720 0.9257 0.6896 0.088 Uiso 1.00(8) 1 calc R
C22 C 1.0388(4) 0.7268(4) 0.7237(3) 0.0692(16) Uani 0.99(3) 1 d P
H8A H 1.0584 0.6566 0.6857 0.083 Uiso 0.99(8) 1 calc PR
C23 C 1.1781(5) 0.7230(8) 0.7630(5) 0.102(3) Uani 0.91(3) 1 d P
H3A H 1.2189 0.6322 0.7932 0.123 Uiso 1.00(11) 1 calc R
H3B H 1.2491 0.7535 0.7075 0.123 Uiso 0.75(10) 1 calc PR
C24 C 1.1563(5) 0.8052(7) 0.8375(4) 0.102(3) Uani 0.97(3) 1 d P
H2A H 1.1272 0.8976 0.8053 0.123 Uiso 0.55(12) 1 calc PR
H2B H 1.2486 0.7948 0.8635 0.123 Uiso 0.90(9) 1 calc PR
C25 C 1.0430(5) 0.7694(6) 0.9211(3) 0.089(2) Uani 0.92(3) 1 d P
H1B H 1.0288 0.8284 0.9671 0.106 Uiso 1.00(9) 1 calc R
H1C H 1.0764 0.6798 0.9575 0.106 Uiso 1.00(10) 1 calc R
C26 C 0.9012(4) 0.7783(5) 0.8849(3) 0.0663(17) Uani 0.91(3) 1 d P
H6A H 0.8306 0.7484 0.9408 0.080 Uiso 0.94(8) 1 calc PR
H6B H 0.8620 0.8696 0.8550 0.080 Uiso 1.00(8) 1 calc R
C27 C 0.9232(3) 0.6953(3) 0.8098(3) 0.0590(14) Uani 0.98(3) 1 d P
H7A H 0.9543 0.6029 0.8437 0.071 Uiso 0.98(8) 1 calc PR
C28 C 0.5920(4) 0.8156(5) 0.6679(4) 0.079(2) Uani 0.98(3) 1 d P
H4A H 0.5201 0.7999 0.7255 0.119 Uiso 0.80(10) 1 calc PR
H4B H 0.6126 0.7429 0.6346 0.119 Uiso 0.80(9) 1 calc PR
H4C H 0.5545 0.8960 0.6228 0.119 Uiso 1.00(10) 1 calc R
B1 B 0.1483(3) 0.6427(3) 0.2703(2) 0.0422(12) Uani 1.00(3) 1 d .
H99A H 0.1460 0.5509 0.2701 0.051 Uiso 1.00(6) 1 calc R

loop_
_atom_site_aniso_label
_atom_site_aniso_U_11
_atom_site_aniso_U_22
_atom_site_aniso_U_33
_atom_site_aniso_U_23
_atom_site_aniso_U_13
_atom_site_aniso_U_12
F1 0.0862(15) 0.0402(11) 0.0539(11) -0.0040(8) -0.0155(9) -0.0274(9)
F2 0.0936(17) 0.0793(16) 0.0689(14) -0.0217(11) -0.0217(11) -0.0430(12)
F3 0.0681(14) 0.1072(19) 0.0523(12) -0.0201(11) -0.0216(9) -0.0024(11)
F4 0.0974(18) 0.0732(16) 0.0685(15) 0.0242(11) -0.0163(11) -0.0152(12)
F5 0.0832(15) 0.0427(12) 0.0777(14) 0.0002(9) -0.0069(10) -0.0301(9)
F6 0.0578(12) 0.0473(12) 0.0691(13) -0.0005(8) 0.0165(9) 0.0018(8)
F7 0.0797(17) 0.0826(18) 0.0676(15) 0.0171(12) 0.0119(11) -0.0132(11)
F8 0.0600(14) 0.123(2) 0.0573(13) -0.0254(12) 0.0205(9) -0.0324(12)
F9 0.0391(11) 0.0940(17) 0.1115(19) -0.0652(14) 0.0083(10) -0.0087(9)
F10 0.0472(11) 0.0456(13) 0.0928(16) -0.0253(10) -0.0082(9) -0.0006(8)
F11 0.0796(15) 0.0664(14) 0.0623(13) -0.0319(10) -0.0185(10) -0.0153(10)
F12 0.0772(16) 0.1004(19) 0.0805(16) -0.0205(12) -0.0375(11) -0.0301(12)
F13 0.0390(11) 0.1065(19) 0.0823(16) -0.0130(12) -0.0145(9) -0.0047(10)
F14 0.0491(12) 0.0918(17) 0.0790(15) -0.0404(12) -0.0062(9) 0.0137(9)
F15 0.0475(10) 0.0724(14) 0.0658(12) -0.0398(10) -0.0135(8) 0.0003(8)
N1 0.0438(16) 0.0505(18) 0.0587(18) -0.0143(13) 0.0002(12) -0.0104(11)
C1 0.0393(16) 0.0363(17) 0.0485(17) -0.0116(12) -0.0015(11) -0.0043(11)
C2 0.0514(18) 0.0384(18) 0.0471(17) -0.0086(12) -0.0035(12) -0.0105(12)
C3 0.0498(18) 0.055(2) 0.0524(19) -0.0187(15) -0.0047(13) -0.0150(13)
C4 0.0464(18) 0.072(2) 0.0410(18) -0.0147(15) -0.0066(12) -0.0025(14)
C5 0.054(2) 0.053(2) 0.051(2) 0.0030(14) -0.0019(14) -0.0012(14)
C6 0.0449(17) 0.0391(18) 0.0567(19) -0.0095(13) 0.0019(12) -0.0095(12)
C7 0.0450(17) 0.051(2) 0.0462(17) -0.0208(14) -0.0058(12) -0.0083(12)
C8 0.0452(17) 0.052(2) 0.0443(17) -0.0136(13) 0.0009(12) -0.0053(12)
C9 0.054(2) 0.069(3) 0.0485(19) -0.0073(16) -0.0027(14) -0.0149(15)
C10 0.0397(18) 0.088(3) 0.0420(18) -0.0236(17) 0.0054(12) -0.0224(16)
C11 0.0344(16) 0.084(3) 0.072(2) -0.049(2) 0.0008(13) -0.0121(14)
C12 0.0421(17) 0.051(2) 0.062(2) -0.0252(15) -0.0109(13) -0.0074(12)
C13 0.0432(17) 0.0438(18) 0.0428(16) -0.0090(12) -0.0020(11) -0.0162(12)
C14 0.058(2) 0.051(2) 0.0464(18) -0.0134(13) -0.0042(13) -0.0219(14)
C15 0.055(2) 0.067(2) 0.054(2) -0.0027(15) -0.0192(14) -0.0253(16)
C16 0.0382(17) 0.067(2) 0.057(2) -0.0021(15) -0.0062(13) -0.0131(14)
C17 0.0429(18) 0.060(2) 0.0527(19) -0.0141(14) -0.0003(13) -0.0072(13)
C18 0.0393(16) 0.0524(19) 0.0442(16) -0.0140(13) -0.0022(11) -0.0131(12)
C19 0.053(2) 0.049(2) 0.061(2) -0.0149(15) -0.0121(14) -0.0072(14)
C20 0.084(3) 0.063(3) 0.048(2) -0.0094(16) -0.0100(16) -0.0206(18)
C21 0.077(3) 0.095(4) 0.061(3) -0.030(2) 0.0193(19) -0.049(2)
C22 0.049(2) 0.097(3) 0.069(2) -0.040(2) 0.0023(15) -0.0124(18)
C23 0.045(3) 0.165(7) 0.108(4) -0.064(4) 0.002(2) -0.015(3)
C24 0.063(3) 0.171(7) 0.096(4) -0.053(4) -0.009(2) -0.041(3)
C25 0.081(3) 0.128(5) 0.065(3) -0.024(3) -0.018(2) -0.027(3)
C26 0.059(2) 0.085(3) 0.059(2) -0.023(2) 0.0018(17) -0.0198(19)
C27 0.051(2) 0.059(2) 0.065(2) -0.0109(16) -0.0079(15) -0.0097(15)
C28 0.060(3) 0.087(3) 0.097(4) -0.033(2) -0.029(2) 0.0019(19)
B1 0.048(2) 0.0310(18) 0.050(2) -0.0142(13) -0.0031(13) -0.0101(12)

loop_
_atom_type_symbol
_atom_type_description
_atom_type_scat_dispersion_real
_atom_type_scat_dispersion_imag
_atom_type_scat_source
C C 0.0033 0.0016 'International Tables Vol C Tables 4.2.6.8 and 6.1.1.4'
H H 0.0000 0.0000 'International Tables Vol C Tables 4.2.6.8 and 6.1.1.4'
B B 0.0013 0.0007 'International Tables Vol C Tables 4.2.6.8 and 6.1.1.4'
N N 0.0061 0.0033 'International Tables Vol C Tables 4.2.6.8 and 6.1.1.4'
F F 0.0171 0.0103 'International Tables Vol C Tables 4.2.6.8 and 6.1.1.4'

loop_
_geom_angle_atom_site_label_1
_geom_angle_atom_site_label_2
_geom_angle_atom_site_label_3
_geom_angle
C19 N1 C27 117.9(2)
C2 C1 C6 113.4(3)
C2 C1 B1 124.5(2)
C6 C1 B1 122.1(2)
F1 C2 C3 116.4(2)
F1 C2 C1 118.9(2)
C3 C2 C1 124.7(3)
F2 C3 C2 121.1(3)
F2 C3 C4 119.6(3)
C2 C3 C4 119.4(3)
F3 C4 C5 120.2(3)
F3 C4 C3 120.6(3)
C5 C4 C3 119.2(3)
F4 C5 C4 119.1(3)
F4 C5 C6 121.6(3)
C4 C5 C6 119.2(3)
F5 C6 C5 115.9(3)
F5 C6 C1 119.9(3)
C5 C6 C1 124.2(3)
C8 C7 C12 113.4(3)
C8 C7 B1 125.5(2)
C12 C7 B1 121.1(3)
F6 C8 C7 120.3(2)
F6 C8 C9 115.4(3)
C7 C8 C9 124.4(3)
F7 C9 C10 120.1(3)
F7 C9 C8 120.7(3)
C10 C9 C8 119.2(3)
F8 C10 C11 119.7(3)
F8 C10 C9 120.4(3)
C11 C10 C9 119.8(3)
F9 C11 C10 119.5(3)
F9 C11 C12 121.8(3)
C10 C11 C12 118.7(3)
F10 C12 C11 115.8(3)
F10 C12 C7 119.6(3)
C11 C12 C7 124.6(3)
C14 C13 C18 113.0(3)
C14 C13 B1 119.7(2)
C18 C13 B1 127.3(2)
F11 C14 C15 116.3(3)
F11 C14 C13 119.3(3)
C15 C14 C13 124.3(3)
F12 C15 C16 120.5(3)
F12 C15 C14 120.0(3)
C16 C15 C14 119.5(3)
F13 C16 C15 120.0(3)
F13 C16 C17 121.0(3)
C15 C16 C17 119.0(3)
F14 C17 C16 119.8(3)
F14 C17 C18 120.1(3)
C16 C17 C18 120.1(3)
F15 C18 C17 115.8(2)
F15 C18 C13 120.1(2)
C17 C18 C13 124.1(3)
N1 C19 C20 108.4(3)
N1 C19 C28 108.9(3)
C20 C19 C28 114.4(3)
C19 C20 C21 112.3(3)
C22 C21 C20 111.2(3)
C21 C22 C23 113.0(4)
C21 C22 C27 111.7(3)
C23 C22 C27 109.3(3)
C24 C23 C22 112.7(4)
C23 C24 C25 111.9(5)
C24 C25 C26 111.4(4)
C27 C26 C25 109.9(4)
N1 C27 C26 110.6(3)
N1 C27 C22 109.2(3)
C26 C27 C22 113.9(3)
C13 B1 C1 114.6(2)
C13 B1 C7 112.5(2)
C1 B1 C7 109.7(2)

loop_
_geom_bond_atom_site_label_1
_geom_bond_atom_site_label_2
_geom_bond_distance
F1 C2 1.355(3)
F2 C3 1.347(3)
F3 C4 1.345(3)
F4 C5 1.336(4)
F5 C6 1.354(3)
F6 C8 1.351(3)
F7 C9 1.338(4)
F8 C10 1.353(3)
F9 C11 1.343(4)
F10 C12 1.358(4)
F11 C14 1.353(3)
F12 C15 1.348(3)
F13 C16 1.347(3)
F14 C17 1.350(4)
F15 C18 1.351(3)
N1 C19 1.497(4)
N1 C27 1.506(4)
C1 C2 1.378(4)
C1 C6 1.382(4)
C1 B1 1.634(4)
C2 C3 1.369(4)
C3 C4 1.369(4)
C4 C5 1.368(5)
C5 C6 1.380(5)
C7 C8 1.370(4)
C7 C12 1.386(4)
C7 B1 1.647(4)
C8 C9 1.383(4)
C9 C10 1.365(5)
C10 C11 1.362(5)
C11 C12 1.382(5)
C13 C14 1.387(4)
C13 C18 1.388(4)
C13 B1 1.629(4)
C14 C15 1.383(4)
C15 C16 1.362(5)
C16 C17 1.363(4)
C17 C18 1.375(4)
C19 C20 1.509(5)
C19 C28 1.510(5)
C20 C21 1.522(5)
C21 C22 1.511(6)
C22 C23 1.523(6)
C22 C27 1.528(5)
C23 C24 1.497(7)
C24 C25 1.502(7)
C25 C26 1.511(6)
C26 C27 1.511(5)
